data_4118002
loop_
_publ_author_name
'Chelsea G. Gordon'
'Joel L. Mackey'
'John C. Jewett'
'Ellen M. Sletten'
'K. N. Houk'
'Carolyn R. Bertozzi'

_publ_section_title
;
 Reactivity of Biarylazacyclooctynones in Copper-Free Click Chemistry
;
_journal_name_full 'Journal of the American Chemical Society'
_journal_page_first 9199
_journal_page_last 9208
_journal_paper_doi 10.1021/ja3000936
_journal_volume 134
_journal_year 2012
_chemical_formula_sum 'C16 H11 N O'
_chemical_formula_weight 233.26
_chemical_name_common I_CGG_143
_chemical_name_systematic
;
 bertozzi08
;
_space_group.centring_type P

_space_group_IT_number 14
_space_group.IT_number 14

_symmetry_cell_setting monoclinic
_symmetry_space_group_name_Hall '-P 2ybc'
_symmetry_space_group_name_H-M 'P 1 21/c 1'
_atom_sites_solution_hydrogens geom
_atom_sites_solution_primary direct
_atom_sites_solution_secondary difmap
_audit_creation_method SHELXL-97
_cell_angle_alpha 90.00
_cell_angle_beta 90.040(3)
_cell_angle_gamma 90.00
_cell_formula_units_Z 4
_cell_length_a 7.0936(4)
_cell_length_b 6.4862(3)
_cell_length_c 24.4944(12)
_cell_measurement_reflns_used 7854
_cell_measurement_temperature 100(2)
_cell_measurement_theta_max 67.49
_cell_measurement_theta_min 3.61
_cell_volume 1127.00(10)
_computing_cell_refinement 'Bruker SAINT'
_computing_data_collection 'Bruker APEX2'
_computing_data_reduction 'Bruker SAINT'
_computing_molecular_graphics ORTEP-32
_computing_publication_material WinGX
_computing_structure_refinement SHELXL-97
_computing_structure_solution SHELXS-97
_diffrn_ambient_temperature 100(2)
_diffrn_detector_area_resol_mean 8.366
_diffrn_measured_fraction_theta_full 0.995
_diffrn_measured_fraction_theta_max 0.988
_diffrn_measurement_device_type 'Bruker APEX-II CCD'
_diffrn_measurement_method 'phi and omega scans'
_diffrn_radiation_monochromator 'HELIOS multilayer mirrors'
_diffrn_radiation_source 'microfocus rotating anode'
_diffrn_radiation_type CuK\a
_diffrn_radiation_wavelength 1.54178
_diffrn_reflns_av_R_equivalents 0.0343
_diffrn_reflns_av_sigmaI/netI 0.0249
_diffrn_reflns_limit_h_max 8
_diffrn_reflns_limit_h_min -8
_diffrn_reflns_limit_k_max 7
_diffrn_reflns_limit_k_min -6
_diffrn_reflns_limit_l_max 29
_diffrn_reflns_limit_l_min -29
_diffrn_reflns_number 14537
_diffrn_reflns_theta_full 67.00
_diffrn_reflns_theta_max 67.95
_diffrn_reflns_theta_min 1.80
_exptl_absorpt_coefficient_mu 0.682
_exptl_absorpt_correction_T_max 0.9865
_exptl_absorpt_correction_T_min 0.9226
_exptl_absorpt_correction_type multi-scan
_exptl_absorpt_process_details SADABS
_exptl_crystal_colour colorless
_exptl_crystal_density_diffrn 1.375
_exptl_crystal_description plate
_exptl_crystal_F_000 488
_exptl_crystal_size_max 0.12
_exptl_crystal_size_mid 0.10
_exptl_crystal_size_min 0.02
_refine_diff_density_max 0.222
_refine_diff_density_min -0.165
_refine_diff_density_rms 0.037
_refine_ls_extinction_method none
_refine_ls_goodness_of_fit_ref 1.060
_refine_ls_hydrogen_treatment constr
_refine_ls_matrix_type full
_refine_ls_number_parameters 165
_refine_ls_number_reflns 2034
_refine_ls_number_restraints 0
_refine_ls_restrained_S_all 1.060
_refine_ls_R_factor_all 0.0335
_refine_ls_R_factor_gt 0.0302
_refine_ls_shift/su_max 0.000
_refine_ls_shift/su_mean 0.000
_refine_ls_structure_factor_coef Fsqd
_refine_ls_weighting_details 'calc w=1/[\s^2^(Fo^2^)+(0.0422P)^2^+0.2052P] where P=(Fo^2^+2Fc^2^)/3'
_refine_ls_weighting_scheme calc
_refine_ls_wR_factor_gt 0.0761
_refine_ls_wR_factor_ref 0.0784
_reflns_number_gt 1910
_reflns_number_total 2034
_reflns_threshold_expression >2sigma(I)
_cod_data_source_file ja3000936_si_003.cif
_cod_data_source_block bertozzi08
_cod_depositor_comments
;
The following automatic conversions were performed:

'_space_group.centring_type' value 'primitive' was replaced with the
value 'P' as specified in the replacement file
'/home/antanas/src/cod-tools/trunk/data/replacement-values/replacement_values.lst'.

Automatic conversion script
Id: cif_fix_values 5642 2017-10-24 12:04:52Z antanas 
;
_cod_database_code 4118002

loop_
_symmetry_equiv_pos_as_xyz
'x, y, z'
'-x, y+1/2, -z+1/2'
'-x, -y, -z'
'x, -y-1/2, z-1/2'

loop_
_atom_site_label
_atom_site_type_symbol
_atom_site_fract_x
_atom_site_fract_y
_atom_site_fract_z
_atom_site_U_iso_or_equiv
_atom_site_adp_type
_atom_site_occupancy
_atom_site_symmetry_multiplicity
_atom_site_calc_flag
_atom_site_refinement_flags
C1 C 0.2705(2) 0.7780(2) 0.45383(6) 0.0217(3) Uani 1 1 d .
C2 C 0.3042(2) 0.8360(3) 0.50711(6) 0.0239(4) Uani 1 1 d .
H2 H 0.3239 0.9772 0.5157 0.029 Uiso 1 1 calc R
C3 C 0.3093(2) 0.6884(3) 0.54816(6) 0.0247(4) Uani 1 1 d .
H3 H 0.3359 0.7285 0.5847 0.030 Uiso 1 1 calc R
C4 C 0.2759(2) 0.4829(3) 0.53613(7) 0.0255(4) Uani 1 1 d .
H4 H 0.2762 0.3833 0.5646 0.031 Uiso 1 1 calc R
C5 C 0.2420(3) 0.4222(2) 0.48282(7) 0.0253(4) Uani 1 1 d .
H5 H 0.2193 0.2811 0.4748 0.030 Uiso 1 1 calc R
C6 C 0.2411(2) 0.5670(2) 0.44084(6) 0.0224(3) Uani 1 1 d .
C7 C 0.2189(2) 0.5273(2) 0.38372(7) 0.0239(4) Uani 1 1 d .
C8 C 0.2121(3) 0.5796(2) 0.33653(7) 0.0236(4) Uani 1 1 d .
C9 C 0.2317(2) 0.7273(2) 0.29331(6) 0.0234(3) Uani 1 1 d .
C10 C 0.1784(2) 0.7035(3) 0.23884(6) 0.0262(4) Uani 1 1 d .
H10 H 0.1239 0.5777 0.2267 0.031 Uiso 1 1 calc R
C11 C 0.2055(2) 0.8648(3) 0.20258(6) 0.0264(4) Uani 1 1 d .
H11 H 0.1669 0.8500 0.1656 0.032 Uiso 1 1 calc R
C12 C 0.2881(2) 1.0474(3) 0.21952(7) 0.0262(4) Uani 1 1 d .
H12 H 0.3064 1.1560 0.1941 0.031 Uiso 1 1 calc R
C13 C 0.3447(2) 1.0731(3) 0.27351(7) 0.0246(4) Uani 1 1 d .
H13 H 0.4027 1.1981 0.2848 0.029 Uiso 1 1 calc R
C14 C 0.3159(2) 0.9153(3) 0.31055(6) 0.0234(4) Uani 1 1 d .
C15 C 0.3859(2) 0.9156(2) 0.36917(7) 0.0221(4) Uani 1 1 d .
C16 C 0.0562(3) 0.9815(3) 0.39618(6) 0.0249(4) Uani 1 1 d .
H16A H 0.0562 1.0837 0.3667 0.037 Uiso 1 1 calc R
H16B H -0.0055 1.0400 0.4285 0.037 Uiso 1 1 calc R
H16C H -0.0124 0.8583 0.3843 0.037 Uiso 1 1 calc R
N1 N 0.2519(2) 0.92544(19) 0.40986(5) 0.0229(3) Uani 1 1 d .
O1 O 0.55217(17) 0.89202(17) 0.37994(5) 0.0244(3) Uani 1 1 d .

loop_
_atom_site_aniso_label
_atom_site_aniso_U_11
_atom_site_aniso_U_22
_atom_site_aniso_U_33
_atom_site_aniso_U_23
_atom_site_aniso_U_13
_atom_site_aniso_U_12
C1 0.0226(8) 0.0205(8) 0.0219(8) 0.0024(6) 0.0014(6) 0.0014(7)
C2 0.0261(8) 0.0212(8) 0.0245(8) 0.0005(6) 0.0029(7) 0.0033(7)
C3 0.0244(8) 0.0286(9) 0.0211(7) 0.0010(6) 0.0028(6) 0.0030(7)
C4 0.0238(8) 0.0255(8) 0.0272(8) 0.0081(6) 0.0027(7) 0.0022(7)
C5 0.0258(9) 0.0201(8) 0.0299(8) 0.0034(6) 0.0003(7) 0.0002(7)
C6 0.0211(8) 0.0203(8) 0.0258(8) 0.0003(6) 0.0002(7) 0.0012(6)
C7 0.0265(9) 0.0160(7) 0.0292(9) -0.0010(6) -0.0020(7) -0.0003(7)
C8 0.0242(9) 0.0193(8) 0.0273(9) -0.0045(6) -0.0016(7) -0.0011(6)
C9 0.0221(8) 0.0241(8) 0.0242(8) -0.0015(6) 0.0000(7) 0.0014(7)
C10 0.0254(9) 0.0289(9) 0.0243(8) -0.0047(7) -0.0005(7) -0.0028(7)
C11 0.0251(9) 0.0371(9) 0.0172(7) -0.0018(6) 0.0002(6) 0.0020(7)
C12 0.0252(9) 0.0303(9) 0.0230(8) 0.0047(6) 0.0033(7) 0.0012(7)
C13 0.0249(9) 0.0243(9) 0.0245(8) -0.0007(7) 0.0020(7) -0.0017(7)
C14 0.0247(9) 0.0244(9) 0.0211(8) -0.0005(6) 0.0012(7) 0.0020(7)
C15 0.0267(9) 0.0156(7) 0.0240(8) -0.0017(6) 0.0006(7) -0.0010(6)
C16 0.0263(9) 0.0230(8) 0.0253(8) 0.0034(7) 0.0024(7) 0.0061(7)
N1 0.0285(8) 0.0189(7) 0.0213(6) 0.0017(5) 0.0016(6) 0.0005(6)
O1 0.0236(6) 0.0243(6) 0.0253(5) -0.0006(5) -0.0012(5) 0.0005(5)

loop_
_atom_type_symbol
_atom_type_description
_atom_type_scat_dispersion_real
_atom_type_scat_dispersion_imag
_atom_type_scat_source
C C 0.0181 0.0091 'International Tables Vol C Tables 4.2.6.8 and 6.1.1.4'
H H 0.0000 0.0000 'International Tables Vol C Tables 4.2.6.8 and 6.1.1.4'
N N 0.0311 0.0180 'International Tables Vol C Tables 4.2.6.8 and 6.1.1.4'
O O 0.0492 0.0322 'International Tables Vol C Tables 4.2.6.8 and 6.1.1.4'

loop_
_geom_angle_atom_site_label_1
_geom_angle_atom_site_label_2
_geom_angle_atom_site_label_3
_geom_angle
C2 C1 C6 120.01(15)
C2 C1 N1 122.69(14)
C6 C1 N1 117.19(13)
C1 C2 C3 120.09(15)
C1 C2 H2 120.0
C3 C2 H2 120.0
C4 C3 C2 120.32(15)
C4 C3 H3 119.8
C2 C3 H3 119.8
C5 C4 C3 120.24(15)
C5 C4 H4 119.9
C3 C4 H4 119.9
C4 C5 C6 120.37(15)
C4 C5 H5 119.8
C6 C5 H5 119.8
C5 C6 C1 118.93(14)
C5 C6 C7 126.97(14)
C1 C6 C7 114.08(14)
C8 C7 C6 153.02(16)
C7 C8 C9 153.07(16)
C10 C9 C14 119.52(15)
C10 C9 C8 127.25(15)
C14 C9 C8 113.23(14)
C11 C10 C9 119.43(16)
C11 C10 H10 120.3
C9 C10 H10 120.3
C12 C11 C10 120.82(15)
C12 C11 H11 119.6
C10 C11 H11 119.6
C11 C12 C13 120.62(15)
C11 C12 H12 119.7
C13 C12 H12 119.7
C14 C13 C12 119.46(16)
C14 C13 H13 120.3
C12 C13 H13 120.3
C13 C14 C9 120.14(15)
C13 C14 C15 124.82(15)
C9 C14 C15 114.75(14)
O1 C15 N1 121.14(15)
O1 C15 C14 121.36(15)
N1 C15 C14 117.27(14)
N1 C16 H16A 109.5
N1 C16 H16B 109.5
H16A C16 H16B 109.5
N1 C16 H16C 109.5
H16A C16 H16C 109.5
H16B C16 H16C 109.5
C15 N1 C1 116.42(13)
C15 N1 C16 119.79(13)
C1 N1 C16 114.72(13)

loop_
_geom_bond_atom_site_label_1
_geom_bond_atom_site_label_2
_geom_bond_distance
C1 C2 1.379(2)
C1 C6 1.421(2)
C1 N1 1.4463(19)
C2 C3 1.389(2)
C2 H2 0.9500
C3 C4 1.385(2)
C3 H3 0.9500
C4 C5 1.384(2)
C4 H4 0.9500
C5 C6 1.392(2)
C5 H5 0.9500
C6 C7 1.431(2)
C7 C8 1.206(2)
C8 C9 1.435(2)
C9 C10 1.395(2)
C9 C14 1.422(2)
C10 C11 1.386(2)
C10 H10 0.9500
C11 C12 1.385(3)
C11 H11 0.9500
C12 C13 1.392(2)
C12 H12 0.9500
C13 C14 1.383(2)
C13 H13 0.9500
C14 C15 1.519(2)
C15 O1 1.218(2)
C15 N1 1.379(2)
C16 N1 1.473(2)
C16 H16A 0.9800
C16 H16B 0.9800
C16 H16C 0.9800

loop_
_cod_related_entry_id
_cod_related_entry_database
_cod_related_entry_code
1 ChemSpider 30660630
